data_1513663
loop_
_publ_author_name
'Russell, Sarah K.'
'Hoyt, Jordan M.'
'Bart, Suzanne C.'
'Milsmann, Carsten'
'Stieber, S. Chantal E.'
'Semproni, Scott P.'
'DeBeer, Serena'
'Chirik, Paul J.'

_publ_section_title
;
 Synthesis, electronic structure and reactivity of bis(imino)pyridine iron
 carbene complexes: evidence for a carbene radical
;
_journal_issue 3
_journal_name_full 'Chemical Science'
_journal_page_first 1168
_journal_paper_doi 10.1039/c3sc52450g
_journal_volume 5
_journal_year 2014
_chemical_formula_sum 'C96 H116 Fe2 N10 O'
_chemical_formula_weight 1537.69
_chemical_name_systematic
;
 ?
;
_space_group_IT_number 4
_symmetry_cell_setting monoclinic
_symmetry_space_group_name_Hall 'P 2yb'
_symmetry_space_group_name_H-M 'P 1 21 1'
_atom_sites_solution_hydrogens geom
_atom_sites_solution_primary direct
_atom_sites_solution_secondary difmap
_audit_creation_method SHELXL-97
_cell_angle_alpha 90.00
_cell_angle_beta 101.950(2)
_cell_angle_gamma 90.00
_cell_formula_units_Z 2
_cell_length_a 11.5779(7)
_cell_length_b 23.3582(15)
_cell_length_c 15.6591(10)
_cell_measurement_reflns_used 9854
_cell_measurement_temperature 100(2)
_cell_measurement_theta_max 27.47
_cell_measurement_theta_min 3.57
_cell_volume 4143.1(5)
_computing_cell_refinement 'Bruker SAINT'
_computing_data_collection 'Bruker APEX2'
_computing_data_reduction 'Bruker SAINT'
_computing_molecular_graphics 'ORTEP 3 (Farraguia, 1997)'
_computing_structure_refinement 'SHELXL-97 (Sheldrick, 2008)'
_computing_structure_solution 'SIR 92 (Giacavazzo, 1993)'
_diffrn_ambient_temperature 100(2)
_diffrn_measured_fraction_theta_full 0.991
_diffrn_measured_fraction_theta_max 0.991
_diffrn_measurement_device_type 'Bruker APEX II CCD'
_diffrn_measurement_method 'phi and omega scans'
_diffrn_radiation_monochromator graphite
_diffrn_radiation_source 'fine-focus sealed tube'
_diffrn_radiation_type MoK\a
_diffrn_radiation_wavelength 0.71073
_diffrn_reflns_av_R_equivalents 0.0189
_diffrn_reflns_av_sigmaI/netI 0.0324
_diffrn_reflns_limit_h_max 15
_diffrn_reflns_limit_h_min -10
_diffrn_reflns_limit_k_max 29
_diffrn_reflns_limit_k_min -30
_diffrn_reflns_limit_l_max 16
_diffrn_reflns_limit_l_min -20
_diffrn_reflns_number 30243
_diffrn_reflns_theta_full 27.49
_diffrn_reflns_theta_max 27.49
_diffrn_reflns_theta_min 3.37
_exptl_absorpt_coefficient_mu 0.405
_exptl_absorpt_correction_T_max 0.7456
_exptl_absorpt_correction_T_min 0.6943
_exptl_absorpt_correction_type multi-scan
_exptl_absorpt_process_details 'SADABS v2008/1 (Bruker AXS)'
_exptl_crystal_colour green
_exptl_crystal_density_diffrn 1.233
_exptl_crystal_density_method 'not measured'
_exptl_crystal_description rod
_exptl_crystal_F_000 1644
_exptl_crystal_size_max 0.695
_exptl_crystal_size_mid 0.10
_exptl_crystal_size_min 0.088
_refine_diff_density_max 1.568
_refine_diff_density_min -0.740
_refine_diff_density_rms 0.066
_refine_ls_abs_structure_details 'Flack H D (1983), Acta Cryst. A39, 876-881'
_refine_ls_abs_structure_Flack 0.536(9)
_refine_ls_extinction_method none
_refine_ls_goodness_of_fit_ref 1.054
_refine_ls_hydrogen_treatment constr
_refine_ls_matrix_type full
_refine_ls_number_parameters 981
_refine_ls_number_reflns 17912
_refine_ls_number_restraints 4
_refine_ls_restrained_S_all 1.059
_refine_ls_R_factor_all 0.0428
_refine_ls_R_factor_gt 0.0393
_refine_ls_shift/su_max 0.001
_refine_ls_shift/su_mean 0.000
_refine_ls_structure_factor_coef Fsqd
_refine_ls_weighting_details 'calc w=1/[\s^2^(Fo^2^)+(0.0643P)^2^+2.0881P] where P=(Fo^2^+2Fc^2^)/3'
_refine_ls_weighting_scheme calc
_refine_ls_wR_factor_gt 0.1041
_refine_ls_wR_factor_ref 0.1083
_reflns_number_gt 16895
_reflns_number_total 17912
_reflns_threshold_expression >2\s(I)
_cod_data_source_file c3sc52450g.txt
_cod_data_source_block jmh38
_cod_original_sg_symbol_H-M P2(1)
_cod_database_code 1513663

loop_
_symmetry_equiv_pos_as_xyz
'x, y, z'
'-x, y+1/2, -z'

loop_
_atom_site_label
_atom_site_type_symbol
_atom_site_fract_x
_atom_site_fract_y
_atom_site_fract_z
_atom_site_U_iso_or_equiv
_atom_site_adp_type
_atom_site_occupancy
_atom_site_symmetry_multiplicity
_atom_site_calc_flag
_atom_site_refinement_flags
C1 C 0.0759(2) 0.10022(11) 0.02933(15) 0.0160(5) Uani 1 1 d .
H1A H 0.0421 0.1058 -0.0329 0.024 Uiso 1 1 calc R
H1B H 0.0199 0.1138 0.0640 0.024 Uiso 1 1 calc R
H1C H 0.0918 0.0594 0.0409 0.024 Uiso 1 1 calc R
C1S C 0.1360(4) 0.31372(19) 0.1608(3) 0.0584(5) Uani 1 1 d D
H1S1 H 0.0831 0.2807 0.1568 0.088 Uiso 1 1 calc R
H1S2 H 0.1973 0.3060 0.1275 0.088 Uiso 1 1 calc R
H1S3 H 0.0907 0.3476 0.1368 0.088 Uiso 1 1 calc R
C2 C 0.1892(2) 0.13344(9) 0.05393(15) 0.0114(4) Uani 1 1 d .
C2S C 0.1901(4) 0.32387(19) 0.2504(3) 0.0584(5) Uani 1 1 d D
H2S1 H 0.2717 0.3088 0.2655 0.070 Uiso 1 1 calc R
H2S2 H 0.1900 0.3650 0.2658 0.070 Uiso 1 1 calc R
C3 C 0.2424(2) 0.14429(10) 0.14434(15) 0.0116(4) Uani 1 1 d .
C3S C 0.1644(4) 0.2935(2) 0.3929(3) 0.0584(5) Uani 1 1 d D
H3S1 H 0.2458 0.2781 0.4073 0.070 Uiso 1 1 calc R
H3S2 H 0.1653 0.3330 0.4159 0.070 Uiso 1 1 calc R
C4 C 0.1915(2) 0.13707(10) 0.21606(15) 0.0133(4) Uani 1 1 d .
H4 H 0.1189 0.1171 0.2105 0.016 Uiso 1 1 calc R
C4S C 0.0865(4) 0.25803(19) 0.4308(3) 0.0584(5) Uani 1 1 d .
H4S1 H 0.0084 0.2759 0.4218 0.088 Uiso 1 1 calc R
H4S2 H 0.1184 0.2538 0.4935 0.088 Uiso 1 1 calc R
H4S3 H 0.0798 0.2203 0.4030 0.088 Uiso 1 1 calc R
C5 C 0.2477(2) 0.15943(10) 0.29713(15) 0.0149(4) Uani 1 1 d .
H5 H 0.2161 0.1530 0.3476 0.018 Uiso 1 1 calc R
C6 C 0.3504(2) 0.19113(10) 0.30236(14) 0.0134(4) Uani 1 1 d .
H6 H 0.3869 0.2086 0.3560 0.016 Uiso 1 1 calc R
C7 C 0.3998(2) 0.19733(10) 0.22920(15) 0.0121(4) Uani 1 1 d .
C8 C 0.4955(2) 0.23442(10) 0.22003(15) 0.0124(4) Uani 1 1 d .
C9 C 0.5690(2) 0.26316(11) 0.29886(16) 0.0193(5) Uani 1 1 d .
H9A H 0.6187 0.2926 0.2800 0.029 Uiso 1 1 calc R
H9B H 0.6192 0.2346 0.3346 0.029 Uiso 1 1 calc R
H9C H 0.5170 0.2810 0.3333 0.029 Uiso 1 1 calc R
C10 C 0.19497(19) 0.15506(10) -0.09375(14) 0.0106(4) Uani 1 1 d .
C11 C 0.1360(2) 0.20436(10) -0.13077(15) 0.0139(4) Uani 1 1 d .
C12 C 0.0904(2) 0.20527(11) -0.22114(16) 0.0177(5) Uani 1 1 d .
H12 H 0.0506 0.2385 -0.2473 0.021 Uiso 1 1 calc R
C13 C 0.1027(2) 0.15847(11) -0.27252(15) 0.0170(5) Uani 1 1 d .
H13 H 0.0720 0.1598 -0.3336 0.020 Uiso 1 1 calc R
C14 C 0.1598(2) 0.10975(11) -0.23515(15) 0.0158(5) Uani 1 1 d .
H14 H 0.1674 0.0778 -0.2711 0.019 Uiso 1 1 calc R
C15 C 0.2067(2) 0.10674(10) -0.14477(15) 0.0137(4) Uani 1 1 d .
C16 C 0.1170(2) 0.25568(11) -0.07521(17) 0.0191(5) Uani 1 1 d .
H16 H 0.1660 0.2499 -0.0153 0.023 Uiso 1 1 calc R
C17 C 0.1556(3) 0.31151(11) -0.1109(2) 0.0257(6) Uani 1 1 d .
H17A H 0.2376 0.3080 -0.1176 0.039 Uiso 1 1 calc R
H17B H 0.1494 0.3427 -0.0703 0.039 Uiso 1 1 calc R
H17C H 0.1047 0.3197 -0.1678 0.039 Uiso 1 1 calc R
C18 C -0.0130(3) 0.25896(12) -0.0675(2) 0.0279(6) Uani 1 1 d .
H18A H -0.0627 0.2657 -0.1253 0.042 Uiso 1 1 calc R
H18B H -0.0231 0.2905 -0.0284 0.042 Uiso 1 1 calc R
H18C H -0.0359 0.2228 -0.0438 0.042 Uiso 1 1 calc R
C19 C 0.2676(2) 0.05245(10) -0.10673(16) 0.0161(5) Uani 1 1 d .
H19 H 0.2928 0.0575 -0.0421 0.019 Uiso 1 1 calc R
C20 C 0.1835(2) 0.00084(12) -0.12443(18) 0.0227(5) Uani 1 1 d .
H20A H 0.1612 -0.0059 -0.1875 0.034 Uiso 1 1 calc R
H20B H 0.1125 0.0088 -0.1015 0.034 Uiso 1 1 calc R
H20C H 0.2232 -0.0332 -0.0956 0.034 Uiso 1 1 calc R
C21 C 0.3780(2) 0.04085(12) -0.14415(18) 0.0211(5) Uani 1 1 d .
H21A H 0.3543 0.0322 -0.2066 0.032 Uiso 1 1 calc R
H21B H 0.4212 0.0082 -0.1138 0.032 Uiso 1 1 calc R
H21C H 0.4290 0.0748 -0.1360 0.032 Uiso 1 1 calc R
C22 C 0.6003(2) 0.27628(10) 0.11852(14) 0.0128(4) Uani 1 1 d .
C23 C 0.7174(2) 0.25674(10) 0.13491(15) 0.0146(5) Uani 1 1 d .
C24 C 0.8025(2) 0.29162(11) 0.10825(17) 0.0188(5) Uani 1 1 d .
H24 H 0.8825 0.2794 0.1187 0.023 Uiso 1 1 calc R
C25 C 0.7720(2) 0.34333(11) 0.06715(17) 0.0193(5) Uani 1 1 d .
H25 H 0.8305 0.3659 0.0486 0.023 Uiso 1 1 calc R
C26 C 0.6563(2) 0.36245(11) 0.05279(17) 0.0188(5) Uani 1 1 d .
H26 H 0.6363 0.3984 0.0252 0.023 Uiso 1 1 calc R
C27 C 0.5688(2) 0.32964(10) 0.07842(15) 0.0146(4) Uani 1 1 d .
C28 C 0.7587(2) 0.20042(11) 0.18043(16) 0.0176(5) Uani 1 1 d .
H28 H 0.6883 0.1796 0.1924 0.021 Uiso 1 1 calc R
C29 C 0.8191(2) 0.16250(12) 0.12229(17) 0.0228(5) Uani 1 1 d .
H29A H 0.7660 0.1573 0.0654 0.034 Uiso 1 1 calc R
H29B H 0.8376 0.1251 0.1502 0.034 Uiso 1 1 calc R
H29C H 0.8921 0.1809 0.1143 0.034 Uiso 1 1 calc R
C30 C 0.8454(3) 0.21083(13) 0.26750(18) 0.0262(6) Uani 1 1 d .
H30A H 0.9201 0.2255 0.2561 0.039 Uiso 1 1 calc R
H30B H 0.8598 0.1748 0.2999 0.039 Uiso 1 1 calc R
H30C H 0.8117 0.2389 0.3020 0.039 Uiso 1 1 calc R
C31 C 0.4433(2) 0.35260(11) 0.06737(16) 0.0178(5) Uani 1 1 d .
H31 H 0.3876 0.3194 0.0573 0.021 Uiso 1 1 calc R
C32 C 0.4093(3) 0.39391(12) -0.00979(19) 0.0268(6) Uani 1 1 d .
H32A H 0.4561 0.4290 0.0023 0.040 Uiso 1 1 calc R
H32B H 0.3252 0.4033 -0.0183 0.040 Uiso 1 1 calc R
H32C H 0.4250 0.3758 -0.0627 0.040 Uiso 1 1 calc R
C33 C 0.4287(2) 0.38299(12) 0.15127(18) 0.0239(5) Uani 1 1 d .
H33A H 0.4860 0.4143 0.1642 0.036 Uiso 1 1 calc R
H33B H 0.4423 0.3556 0.1998 0.036 Uiso 1 1 calc R
H33C H 0.3485 0.3985 0.1435 0.036 Uiso 1 1 calc R
C34 C 0.5799(2) 0.16894(10) -0.08223(15) 0.0149(5) Uani 1 1 d .
C35 C 0.6704(2) 0.13043(11) -0.10095(15) 0.0167(5) Uani 1 1 d .
C36 C 0.6915(2) 0.07608(12) -0.06102(16) 0.0189(5) Uani 1 1 d .
H36 H 0.6464 0.0640 -0.0200 0.023 Uiso 1 1 calc R
C37 C 0.7786(2) 0.03974(13) -0.08146(17) 0.0250(6) Uani 1 1 d .
H37 H 0.7909 0.0030 -0.0550 0.030 Uiso 1 1 calc R
C38 C 0.8463(2) 0.05688(15) -0.13955(18) 0.0285(6) Uani 1 1 d .
H38 H 0.9045 0.0319 -0.1535 0.034 Uiso 1 1 calc R
C39 C 0.8293(2) 0.11042(14) -0.17752(18) 0.0279(6) Uani 1 1 d .
H39 H 0.8781 0.1227 -0.2159 0.033 Uiso 1 1 calc R
C40 C 0.7415(2) 0.14667(13) -0.16018(17) 0.0219(5) Uani 1 1 d .
H40 H 0.7291 0.1828 -0.1885 0.026 Uiso 1 1 calc R
C41 C 0.5412(2) 0.22149(11) -0.13412(15) 0.0160(5) Uani 1 1 d .
C42 C 0.6128(3) 0.26970(12) -0.12926(18) 0.0248(5) Uani 1 1 d .
H42 H 0.6894 0.2691 -0.0929 0.030 Uiso 1 1 calc R
C43 C 0.5739(3) 0.31828(13) -0.1766(2) 0.0312(6) Uani 1 1 d .
H43 H 0.6235 0.3510 -0.1719 0.037 Uiso 1 1 calc R
C44 C 0.4629(3) 0.31968(14) -0.2309(2) 0.0337(7) Uani 1 1 d .
H44 H 0.4371 0.3529 -0.2646 0.040 Uiso 1 1 calc R
C45 C 0.3903(3) 0.27236(15) -0.2357(2) 0.0358(7) Uani 1 1 d .
H45 H 0.3135 0.2733 -0.2718 0.043 Uiso 1 1 calc R
C46 C 0.4290(3) 0.22346(13) -0.18797(19) 0.0264(6) Uani 1 1 d .
H46 H 0.3786 0.1910 -0.1920 0.032 Uiso 1 1 calc R
C47 C 0.1052(2) -0.09020(12) 0.14417(16) 0.0229(5) Uani 1 1 d .
H47A H 0.0455 -0.1132 0.1647 0.034 Uiso 1 1 calc R
H47B H 0.1597 -0.1156 0.1221 0.034 Uiso 1 1 calc R
H47C H 0.0662 -0.0647 0.0973 0.034 Uiso 1 1 calc R
C48 C 0.1725(2) -0.05525(10) 0.21823(15) 0.0149(4) Uani 1 1 d .
C49 C 0.2666(2) -0.01827(10) 0.20544(15) 0.0126(4) Uani 1 1 d .
C50 C 0.3157(2) -0.01477(10) 0.13133(15) 0.0155(5) Uani 1 1 d .
H50 H 0.2810 -0.0352 0.0799 0.019 Uiso 1 1 calc R
C51 C 0.4155(2) 0.01861(10) 0.13286(15) 0.0158(5) Uani 1 1 d .
H51 H 0.4463 0.0233 0.0816 0.019 Uiso 1 1 calc R
C52 C 0.4699(2) 0.04520(10) 0.21102(16) 0.0148(4) Uani 1 1 d .
H52 H 0.5404 0.0667 0.2141 0.018 Uiso 1 1 calc R
C53 C 0.4197(2) 0.03980(10) 0.28414(15) 0.0123(4) Uani 1 1 d .
C54 C 0.4730(2) 0.05433(10) 0.37339(15) 0.0124(4) Uani 1 1 d .
C55 C 0.5846(2) 0.08890(11) 0.39533(16) 0.0163(5) Uani 1 1 d .
H55A H 0.5648 0.1295 0.3990 0.024 Uiso 1 1 calc R
H55B H 0.6303 0.0836 0.3497 0.024 Uiso 1 1 calc R
H55C H 0.6316 0.0762 0.4515 0.024 Uiso 1 1 calc R
C56 C 0.0624(2) -0.09001(10) 0.32057(15) 0.0136(4) Uani 1 1 d .
C57 C 0.0902(2) -0.14130(11) 0.36709(16) 0.0177(5) Uani 1 1 d .
C58 C -0.0018(2) -0.17254(11) 0.38952(16) 0.0201(5) Uani 1 1 d .
H58 H 0.0153 -0.2077 0.4200 0.024 Uiso 1 1 calc R
C59 C -0.1167(2) -0.15352(12) 0.36845(17) 0.0219(5) Uani 1 1 d .
H59 H -0.1780 -0.1753 0.3848 0.026 Uiso 1 1 calc R
C60 C -0.1425(2) -0.10279(11) 0.32349(17) 0.0193(5) Uani 1 1 d .
H60 H -0.2221 -0.0901 0.3093 0.023 Uiso 1 1 calc R
C61 C -0.0550(2) -0.06958(10) 0.29824(16) 0.0161(5) Uani 1 1 d .
C62 C 0.2154(2) -0.16439(12) 0.38961(18) 0.0225(5) Uani 1 1 d .
H62 H 0.2706 -0.1320 0.3858 0.027 Uiso 1 1 calc R
C63 C 0.2475(3) -0.18902(13) 0.48238(19) 0.0286(6) Uani 1 1 d .
H63A H 0.2278 -0.1611 0.5238 0.043 Uiso 1 1 calc R
H63B H 0.3323 -0.1973 0.4973 0.043 Uiso 1 1 calc R
H63C H 0.2030 -0.2244 0.4853 0.043 Uiso 1 1 calc R
C64 C 0.2336(3) -0.20996(17) 0.3232(2) 0.0400(8) Uani 1 1 d .
H64A H 0.1824 -0.2429 0.3271 0.060 Uiso 1 1 calc R
H64B H 0.3162 -0.2224 0.3359 0.060 Uiso 1 1 calc R
H64C H 0.2137 -0.1938 0.2642 0.060 Uiso 1 1 calc R
C65 C -0.0900(2) -0.01376(11) 0.25050(17) 0.0202(5) Uani 1 1 d .
H65 H -0.0165 0.0065 0.2433 0.024 Uiso 1 1 calc R
C66 C -0.1682(3) -0.02340(14) 0.15952(18) 0.0309(6) Uani 1 1 d .
H66A H -0.1259 -0.0473 0.1246 0.046 Uiso 1 1 calc R
H66B H -0.1873 0.0136 0.1305 0.046 Uiso 1 1 calc R
H66C H -0.2413 -0.0427 0.1655 0.046 Uiso 1 1 calc R
C67 C -0.1564(3) 0.02468(12) 0.30308(18) 0.0242(6) Uani 1 1 d .
H67A H -0.2328 0.0073 0.3053 0.036 Uiso 1 1 calc R
H67B H -0.1692 0.0624 0.2752 0.036 Uiso 1 1 calc R
H67C H -0.1098 0.0290 0.3625 0.036 Uiso 1 1 calc R
C68 C 0.4721(2) 0.03646(10) 0.52251(14) 0.0129(4) Uani 1 1 d .
C69 C 0.4620(2) 0.08568(11) 0.57204(15) 0.0150(4) Uani 1 1 d .
C70 C 0.5120(2) 0.08466(12) 0.66090(16) 0.0188(5) Uani 1 1 d .
H70 H 0.5063 0.1177 0.6953 0.023 Uiso 1 1 calc R
C71 C 0.5698(2) 0.03675(12) 0.70026(16) 0.0192(5) Uani 1 1 d .
H71 H 0.6031 0.0369 0.7610 0.023 Uiso 1 1 calc R
C72 C 0.5790(2) -0.01153(11) 0.65070(16) 0.0191(5) Uani 1 1 d .
H72 H 0.6192 -0.0443 0.6781 0.023 Uiso 1 1 calc R
C73 C 0.5302(2) -0.01302(11) 0.56097(16) 0.0162(5) Uani 1 1 d .
C74 C 0.3952(2) 0.13890(11) 0.53302(16) 0.0166(5) Uani 1 1 d .
H74 H 0.3687 0.1328 0.4687 0.020 Uiso 1 1 calc R
C75 C 0.2855(2) 0.14757(12) 0.57188(18) 0.0226(5) Uani 1 1 d .
H75A H 0.2348 0.1137 0.5602 0.034 Uiso 1 1 calc R
H75B H 0.2419 0.1813 0.5452 0.034 Uiso 1 1 calc R
H75C H 0.3096 0.1533 0.6351 0.034 Uiso 1 1 calc R
C76 C 0.4733(2) 0.19264(11) 0.54731(18) 0.0231(5) Uani 1 1 d .
H76A H 0.4286 0.2254 0.5186 0.035 Uiso 1 1 calc R
H76B H 0.5433 0.1865 0.5224 0.035 Uiso 1 1 calc R
H76C H 0.4978 0.2002 0.6100 0.035 Uiso 1 1 calc R
C77 C 0.5419(2) -0.06587(12) 0.50680(17) 0.0221(5) Uani 1 1 d .
H77 H 0.4746 -0.0656 0.4551 0.026 Uiso 1 1 calc R
C78 C 0.5349(3) -0.12155(12) 0.5566(2) 0.0301(6) Uani 1 1 d .
H78A H 0.5333 -0.1541 0.5170 0.045 Uiso 1 1 calc R
H78B H 0.4629 -0.1216 0.5804 0.045 Uiso 1 1 calc R
H78C H 0.6040 -0.1247 0.6046 0.045 Uiso 1 1 calc R
C79 C 0.6553(4) -0.06453(15) 0.4729(3) 0.0487(10) Uani 1 1 d .
H79A H 0.6592 -0.0288 0.4408 0.073 Uiso 1 1 calc R
H79B H 0.6570 -0.0972 0.4339 0.073 Uiso 1 1 calc R
H79C H 0.7230 -0.0667 0.5221 0.073 Uiso 1 1 calc R
C80 C 0.0827(2) 0.01982(10) 0.51502(15) 0.0135(4) Uani 1 1 d .
C81 C 0.1258(2) -0.02792(10) 0.57551(15) 0.0142(4) Uani 1 1 d .
C82 C 0.2450(2) -0.02946(11) 0.61773(15) 0.0155(5) Uani 1 1 d .
H82 H 0.2977 -0.0011 0.6047 0.019 Uiso 1 1 calc R
C83 C 0.2871(2) -0.07173(11) 0.67823(17) 0.0198(5) Uani 1 1 d .
H83 H 0.3687 -0.0728 0.7046 0.024 Uiso 1 1 calc R
C84 C 0.2122(2) -0.11223(11) 0.70071(17) 0.0218(5) Uani 1 1 d .
H84 H 0.2408 -0.1398 0.7446 0.026 Uiso 1 1 calc R
C85 C 0.0938(3) -0.11222(11) 0.65830(18) 0.0242(5) Uani 1 1 d .
H85 H 0.0418 -0.1406 0.6720 0.029 Uiso 1 1 calc R
C86 C 0.0517(2) -0.07081(11) 0.59599(17) 0.0208(5) Uani 1 1 d .
H86 H -0.0288 -0.0716 0.5668 0.025 Uiso 1 1 calc R
C87 C -0.0087(2) 0.06006(10) 0.52997(15) 0.0138(4) Uani 1 1 d .
C88 C -0.0291(2) 0.11223(11) 0.48347(16) 0.0168(5) Uani 1 1 d .
H88 H 0.0161 0.1214 0.4411 0.020 Uiso 1 1 calc R
C89 C -0.1147(2) 0.15020(12) 0.49932(16) 0.0210(5) Uani 1 1 d .
H89 H -0.1260 0.1854 0.4684 0.025 Uiso 1 1 calc R
C90 C -0.1834(2) 0.13787(12) 0.55881(17) 0.0224(5) Uani 1 1 d .
H90 H -0.2420 0.1641 0.5686 0.027 Uiso 1 1 calc R
C91 C -0.1660(2) 0.08655(13) 0.60438(17) 0.0220(5) Uani 1 1 d .
H91 H -0.2140 0.0773 0.6448 0.026 Uiso 1 1 calc R
C92 C -0.0788(2) 0.04849(12) 0.59137(16) 0.0186(5) Uani 1 1 d .
H92 H -0.0664 0.0141 0.6245 0.022 Uiso 1 1 calc R
Fe1 Fe 0.41763(3) 0.180637(12) 0.053742(19) 0.00984(7) Uani 1 1 d .
Fe2 Fe 0.24771(3) 0.005451(13) 0.379406(19) 0.01003(7) Uani 1 1 d .
N1 N 0.24620(17) 0.15669(8) -0.00179(12) 0.0107(4) Uani 1 1 d .
N2 N 0.35137(17) 0.16983(8) 0.15265(12) 0.0109(4) Uani 1 1 d .
N3 N 0.50753(17) 0.24100(8) 0.13836(12) 0.0111(4) Uani 1 1 d .
N4 N 0.52393(18) 0.12067(9) 0.04070(13) 0.0154(4) Uani 1 1 d .
N5 N 0.52233(17) 0.15858(9) -0.01858(12) 0.0127(4) Uani 1 1 d .
N6 N 0.15794(17) -0.05702(8) 0.29978(12) 0.0126(4) Uani 1 1 d .
N7 N 0.31237(17) 0.01332(8) 0.27877(12) 0.0111(4) Uani 1 1 d .
N8 N 0.41833(17) 0.03235(8) 0.43131(12) 0.0113(4) Uani 1 1 d .
N9 N 0.13680(18) 0.06327(9) 0.38851(13) 0.0131(4) Uani 1 1 d .
N10 N 0.13984(17) 0.02791(8) 0.45061(13) 0.0119(4) Uani 1 1 d .
O1S O 0.1158(2) 0.29350(13) 0.2875(2) 0.0584(5) Uani 1 1 d D

loop_
_atom_site_aniso_label
_atom_site_aniso_U_11
_atom_site_aniso_U_22
_atom_site_aniso_U_33
_atom_site_aniso_U_23
_atom_site_aniso_U_13
_atom_site_aniso_U_12
C1 0.0125(11) 0.0208(12) 0.0144(11) -0.0019(9) 0.0024(9) -0.0054(9)
C1S 0.0371(8) 0.0517(10) 0.0872(13) -0.0125(9) 0.0149(8) -0.0035(7)
C2 0.0100(10) 0.0107(10) 0.0129(10) -0.0012(8) 0.0007(8) 0.0012(8)
C2S 0.0371(8) 0.0517(10) 0.0872(13) -0.0125(9) 0.0149(8) -0.0035(7)
C3 0.0108(10) 0.0112(10) 0.0131(10) 0.0017(8) 0.0032(8) 0.0014(8)
C3S 0.0371(8) 0.0517(10) 0.0872(13) -0.0125(9) 0.0149(8) -0.0035(7)
C4 0.0146(11) 0.0125(10) 0.0137(10) 0.0011(8) 0.0051(9) -0.0014(8)
C4S 0.0371(8) 0.0517(10) 0.0872(13) -0.0125(9) 0.0149(8) -0.0035(7)
C5 0.0191(11) 0.0158(10) 0.0112(10) 0.0013(8) 0.0065(9) -0.0010(9)
C6 0.0183(11) 0.0137(11) 0.0082(9) 0.0000(8) 0.0025(8) -0.0010(8)
C7 0.0116(10) 0.0125(10) 0.0116(10) -0.0005(8) 0.0008(8) -0.0016(8)
C8 0.0136(10) 0.0124(10) 0.0108(10) -0.0009(8) 0.0013(8) -0.0016(8)
C9 0.0236(13) 0.0207(12) 0.0135(11) -0.0049(9) 0.0036(9) -0.0114(10)
C10 0.0083(10) 0.0148(10) 0.0081(9) -0.0007(8) 0.0000(8) -0.0006(8)
C11 0.0141(11) 0.0143(11) 0.0130(10) -0.0007(8) 0.0020(9) 0.0009(8)
C12 0.0182(12) 0.0174(11) 0.0154(11) 0.0019(9) -0.0011(9) 0.0023(9)
C13 0.0175(11) 0.0231(12) 0.0085(10) -0.0002(9) -0.0016(8) -0.0037(9)
C14 0.0170(11) 0.0187(12) 0.0110(10) -0.0055(8) 0.0014(9) -0.0017(9)
C15 0.0140(11) 0.0136(11) 0.0133(11) -0.0010(8) 0.0024(8) 0.0009(8)
C16 0.0251(13) 0.0146(11) 0.0160(11) -0.0006(9) 0.0005(10) 0.0058(10)
C17 0.0249(14) 0.0145(12) 0.0385(16) -0.0041(11) 0.0085(12) 0.0003(10)
C18 0.0358(16) 0.0214(13) 0.0311(14) -0.0024(11) 0.0176(12) 0.0039(11)
C19 0.0163(11) 0.0147(11) 0.0161(11) -0.0028(9) 0.0006(9) 0.0031(9)
C20 0.0227(12) 0.0145(11) 0.0306(13) 0.0010(10) 0.0049(10) 0.0017(10)
C21 0.0166(12) 0.0209(13) 0.0252(13) -0.0074(10) 0.0033(10) 0.0032(10)
C22 0.0154(11) 0.0148(11) 0.0079(9) -0.0015(8) 0.0021(8) -0.0045(9)
C23 0.0159(11) 0.0157(11) 0.0132(10) -0.0009(8) 0.0053(9) -0.0024(9)
C24 0.0141(11) 0.0219(12) 0.0212(12) -0.0035(10) 0.0059(9) -0.0053(9)
C25 0.0201(12) 0.0193(12) 0.0200(12) -0.0012(9) 0.0074(10) -0.0069(9)
C26 0.0189(12) 0.0162(11) 0.0211(12) 0.0026(9) 0.0040(10) -0.0052(9)
C27 0.0150(11) 0.0156(11) 0.0133(10) -0.0008(8) 0.0032(8) -0.0033(9)
C28 0.0182(12) 0.0149(11) 0.0189(11) 0.0005(9) 0.0022(9) 0.0006(9)
C29 0.0219(13) 0.0232(13) 0.0213(12) -0.0032(10) -0.0004(10) 0.0046(10)
C30 0.0317(15) 0.0268(14) 0.0180(12) -0.0015(10) 0.0000(11) 0.0034(11)
C31 0.0151(11) 0.0160(11) 0.0206(12) 0.0046(9) -0.0001(9) 0.0000(9)
C32 0.0274(14) 0.0234(13) 0.0270(14) 0.0085(11) -0.0006(11) 0.0002(11)
C33 0.0203(12) 0.0271(13) 0.0244(13) 0.0025(10) 0.0047(10) 0.0049(10)
C34 0.0129(10) 0.0218(13) 0.0104(10) -0.0009(8) 0.0032(8) -0.0037(9)
C35 0.0108(11) 0.0280(13) 0.0114(10) -0.0073(9) 0.0023(8) -0.0047(9)
C36 0.0152(11) 0.0284(13) 0.0122(11) -0.0059(9) 0.0006(9) 0.0029(10)
C37 0.0166(12) 0.0336(15) 0.0207(12) -0.0091(11) -0.0054(10) 0.0076(11)
C38 0.0130(12) 0.0483(18) 0.0226(13) -0.0159(12) 0.0000(10) 0.0055(11)
C39 0.0153(12) 0.0508(18) 0.0193(13) -0.0168(12) 0.0078(10) -0.0101(12)
C40 0.0176(12) 0.0347(15) 0.0144(11) -0.0073(10) 0.0056(9) -0.0085(11)
C41 0.0174(11) 0.0216(12) 0.0111(10) -0.0006(9) 0.0076(9) -0.0011(9)
C42 0.0268(13) 0.0251(13) 0.0222(12) -0.0005(10) 0.0042(10) -0.0051(11)
C43 0.0420(17) 0.0231(13) 0.0306(14) 0.0040(11) 0.0127(13) -0.0057(12)
C44 0.0407(17) 0.0338(16) 0.0291(15) 0.0153(12) 0.0133(13) 0.0083(13)
C45 0.0298(16) 0.0444(18) 0.0310(15) 0.0155(14) 0.0011(12) 0.0062(13)
C46 0.0215(13) 0.0310(15) 0.0248(13) 0.0066(11) 0.0005(11) -0.0053(11)
C47 0.0259(13) 0.0286(14) 0.0139(11) -0.0066(10) 0.0033(10) -0.0121(11)
C48 0.0166(11) 0.0124(10) 0.0158(11) -0.0012(8) 0.0032(9) -0.0012(8)
C49 0.0153(11) 0.0112(10) 0.0112(10) -0.0009(8) 0.0021(8) 0.0002(8)
C50 0.0199(12) 0.0162(11) 0.0113(10) -0.0024(8) 0.0052(9) -0.0007(9)
C51 0.0209(12) 0.0168(12) 0.0117(10) 0.0007(8) 0.0079(9) 0.0009(9)
C52 0.0136(11) 0.0144(11) 0.0172(11) 0.0005(9) 0.0050(9) -0.0012(8)
C53 0.0135(11) 0.0093(10) 0.0138(10) -0.0005(8) 0.0023(8) 0.0000(8)
C54 0.0105(10) 0.0134(11) 0.0137(10) -0.0007(8) 0.0035(8) -0.0001(8)
C55 0.0125(11) 0.0188(12) 0.0180(11) -0.0026(9) 0.0042(9) -0.0039(9)
C56 0.0140(11) 0.0141(11) 0.0131(10) -0.0038(8) 0.0036(8) -0.0049(9)
C57 0.0181(12) 0.0191(12) 0.0157(11) -0.0023(9) 0.0027(9) -0.0059(9)
C58 0.0238(13) 0.0195(12) 0.0175(11) 0.0019(9) 0.0050(10) -0.0066(10)
C59 0.0199(12) 0.0270(13) 0.0208(12) -0.0039(10) 0.0090(10) -0.0134(10)
C60 0.0145(11) 0.0241(13) 0.0199(12) -0.0018(10) 0.0049(9) -0.0016(10)
C61 0.0167(11) 0.0157(11) 0.0149(11) -0.0046(9) 0.0009(9) -0.0036(9)
C62 0.0160(12) 0.0208(12) 0.0303(14) 0.0057(10) 0.0040(10) -0.0041(10)
C63 0.0277(14) 0.0315(15) 0.0248(14) 0.0009(11) 0.0011(11) 0.0021(11)
C64 0.0381(18) 0.059(2) 0.0248(15) 0.0055(14) 0.0101(13) 0.0240(16)
C65 0.0193(12) 0.0207(12) 0.0201(12) -0.0021(9) 0.0033(10) -0.0002(9)
C66 0.0410(17) 0.0314(15) 0.0173(13) -0.0031(11) -0.0010(12) 0.0048(13)
C67 0.0247(13) 0.0227(13) 0.0232(12) -0.0057(10) 0.0001(11) 0.0028(10)
C68 0.0107(10) 0.0173(11) 0.0112(10) 0.0013(8) 0.0033(8) -0.0024(8)
C69 0.0128(11) 0.0184(11) 0.0137(11) -0.0012(9) 0.0026(8) -0.0046(9)
C70 0.0177(12) 0.0245(13) 0.0139(11) -0.0036(9) 0.0028(9) -0.0047(10)
C71 0.0162(11) 0.0292(14) 0.0111(10) 0.0008(9) 0.0005(9) -0.0033(10)
C72 0.0165(11) 0.0236(13) 0.0159(11) 0.0055(9) 0.0006(9) 0.0012(9)
C73 0.0137(11) 0.0203(12) 0.0143(11) -0.0006(9) 0.0022(9) -0.0011(9)
C74 0.0196(12) 0.0161(11) 0.0132(10) -0.0022(9) 0.0012(9) 0.0003(9)
C75 0.0185(12) 0.0259(14) 0.0239(13) -0.0030(11) 0.0054(10) 0.0001(10)
C76 0.0234(13) 0.0193(13) 0.0264(13) -0.0005(10) 0.0045(10) -0.0035(10)
C77 0.0275(13) 0.0195(12) 0.0182(12) 0.0010(10) 0.0024(10) 0.0060(11)
C78 0.0336(16) 0.0201(13) 0.0399(16) 0.0005(12) 0.0154(13) 0.0019(11)
C79 0.075(3) 0.0246(15) 0.063(2) 0.0065(15) 0.053(2) 0.0101(17)
C80 0.0122(10) 0.0143(11) 0.0147(10) -0.0006(8) 0.0043(8) -0.0021(8)
C81 0.0183(11) 0.0136(11) 0.0113(10) -0.0020(8) 0.0047(9) -0.0011(9)
C82 0.0156(11) 0.0168(11) 0.0151(11) 0.0000(9) 0.0057(9) -0.0008(9)
C83 0.0196(12) 0.0214(12) 0.0179(11) 0.0015(9) 0.0027(9) 0.0037(10)
C84 0.0308(14) 0.0188(12) 0.0172(11) 0.0046(9) 0.0084(10) 0.0066(10)
C85 0.0304(14) 0.0180(12) 0.0270(13) 0.0034(10) 0.0121(11) -0.0072(10)
C86 0.0182(12) 0.0230(12) 0.0220(12) 0.0017(10) 0.0058(10) -0.0038(10)
C87 0.0128(11) 0.0165(11) 0.0115(10) -0.0040(8) 0.0006(8) -0.0015(9)
C88 0.0159(11) 0.0211(12) 0.0133(11) -0.0020(9) 0.0029(9) 0.0020(9)
C89 0.0213(12) 0.0243(13) 0.0147(11) -0.0038(9) -0.0021(9) 0.0068(10)
C90 0.0138(11) 0.0304(14) 0.0212(12) -0.0130(10) -0.0001(9) 0.0050(10)
C91 0.0130(11) 0.0359(15) 0.0185(12) -0.0099(11) 0.0060(9) -0.0053(10)
C92 0.0174(12) 0.0238(12) 0.0148(11) -0.0042(9) 0.0040(9) -0.0036(10)
Fe1 0.01041(14) 0.01120(14) 0.00821(14) -0.00007(11) 0.00262(11) -0.00117(12)
Fe2 0.01053(14) 0.01128(14) 0.00860(14) -0.00048(11) 0.00270(11) -0.00107(11)
N1 0.0119(9) 0.0108(8) 0.0089(8) -0.0014(7) 0.0007(7) 0.0004(7)
N2 0.0124(9) 0.0113(9) 0.0094(8) -0.0003(7) 0.0035(7) -0.0008(7)
N3 0.0112(9) 0.0108(9) 0.0116(9) -0.0010(7) 0.0029(7) -0.0016(7)
N4 0.0157(10) 0.0167(10) 0.0155(9) 0.0004(8) 0.0070(8) 0.0017(8)
N5 0.0125(9) 0.0145(9) 0.0112(9) -0.0017(7) 0.0028(7) -0.0025(7)
N6 0.0137(9) 0.0108(9) 0.0134(9) 0.0004(7) 0.0028(7) -0.0015(7)
N7 0.0115(9) 0.0117(9) 0.0107(8) 0.0001(7) 0.0036(7) 0.0000(7)
N8 0.0105(9) 0.0132(9) 0.0101(8) 0.0000(7) 0.0022(7) 0.0009(7)
N9 0.0155(10) 0.0136(9) 0.0117(9) 0.0018(7) 0.0059(7) 0.0013(7)
N10 0.0118(9) 0.0111(9) 0.0120(9) -0.0021(7) 0.0005(7) -0.0018(7)
O1S 0.0371(8) 0.0517(10) 0.0872(13) -0.0125(9) 0.0149(8) -0.0035(7)

loop_
_atom_type_symbol
_atom_type_description
_atom_type_scat_dispersion_real
_atom_type_scat_dispersion_imag
_atom_type_scat_source
C C 0.0033 0.0016 'International Tables Vol C Tables 4.2.6.8 and 6.1.1.4'
Fe Fe 0.3463 0.8444 'International Tables Vol C Tables 4.2.6.8 and 6.1.1.4'
N N 0.0061 0.0033 'International Tables Vol C Tables 4.2.6.8 and 6.1.1.4'
H H 0.0000 0.0000 'International Tables Vol C Tables 4.2.6.8 and 6.1.1.4'
O O 0.0106 0.0060 'International Tables Vol C Tables 4.2.6.8 and 6.1.1.4'

loop_
_geom_angle_atom_site_label_1
_geom_angle_atom_site_label_2
_geom_angle_atom_site_label_3
_geom_angle
N1 C2 C3 114.0(2)
N1 C2 C1 125.0(2)
C3 C2 C1 120.9(2)
O1S C2S C1S 98.5(3)
N2 C3 C4 120.8(2)
N2 C3 C2 111.38(19)
C4 C3 C2 127.5(2)
C4S C3S O1S 107.7(3)
C3 C4 C5 119.6(2)
C6 C5 C4 118.9(2)
C5 C6 C7 120.0(2)
N2 C7 C6 120.5(2)
N2 C7 C8 112.3(2)
C6 C7 C8 127.1(2)
N3 C8 C7 113.82(19)
N3 C8 C9 125.9(2)
C7 C8 C9 120.3(2)
C11 C10 C15 121.4(2)
C11 C10 N1 117.2(2)
C15 C10 N1 121.4(2)
C10 C11 C12 118.6(2)
C10 C11 C16 121.7(2)
C12 C11 C16 119.7(2)
C13 C12 C11 120.8(2)
C12 C13 C14 120.1(2)
C13 C14 C15 121.1(2)
C10 C15 C14 117.9(2)
C10 C15 C19 122.8(2)
C14 C15 C19 119.3(2)
C17 C16 C11 112.1(2)
C17 C16 C18 110.7(2)
C11 C16 C18 110.1(2)
C15 C19 C21 110.8(2)
C15 C19 C20 111.1(2)
C21 C19 C20 109.8(2)
C23 C22 C27 121.3(2)
C23 C22 N3 120.7(2)
C27 C22 N3 117.9(2)
C22 C23 C24 117.8(2)
C22 C23 C28 124.3(2)
C24 C23 C28 117.8(2)
C25 C24 C23 121.2(2)
C24 C25 C26 120.3(2)
C25 C26 C27 120.8(2)
C26 C27 C22 118.6(2)
C26 C27 C31 120.4(2)
C22 C27 C31 120.9(2)
C23 C28 C30 111.3(2)
C23 C28 C29 110.9(2)
C30 C28 C29 108.8(2)
C27 C31 C32 113.2(2)
C27 C31 C33 109.7(2)
C32 C31 C33 109.2(2)
N5 C34 C35 122.1(2)
N5 C34 C41 114.7(2)
C35 C34 C41 123.2(2)
C40 C35 C36 117.4(2)
C40 C35 C34 120.5(2)
C36 C35 C34 122.1(2)
C37 C36 C35 120.5(3)
C38 C37 C36 120.5(3)
C37 C38 C39 119.9(3)
C38 C39 C40 120.7(3)
C39 C40 C35 120.9(3)
C42 C41 C46 118.4(2)
C42 C41 C34 121.9(2)
C46 C41 C34 119.6(2)
C43 C42 C41 120.8(3)
C42 C43 C44 120.5(3)
C45 C44 C43 119.4(3)
C44 C45 C46 120.3(3)
C45 C46 C41 120.6(3)
N6 C48 C49 113.9(2)
N6 C48 C47 125.5(2)
C49 C48 C47 120.5(2)
N7 C49 C50 120.7(2)
N7 C49 C48 112.2(2)
C50 C49 C48 127.0(2)
C51 C50 C49 119.9(2)
C50 C51 C52 119.1(2)
C53 C52 C51 119.3(2)
N7 C53 C52 121.1(2)
N7 C53 C54 111.4(2)
C52 C53 C54 127.2(2)
N8 C54 C53 113.9(2)
N8 C54 C55 124.6(2)
C53 C54 C55 121.5(2)
C57 C56 C61 121.4(2)
C57 C56 N6 118.0(2)
C61 C56 N6 120.5(2)
C58 C57 C56 118.2(2)
C58 C57 C62 119.9(2)
C56 C57 C62 121.9(2)
C59 C58 C57 121.4(2)
C58 C59 C60 119.7(2)
C59 C60 C61 121.9(2)
C60 C61 C56 117.3(2)
C60 C61 C65 118.8(2)
C56 C61 C65 123.8(2)
C57 C62 C64 110.3(2)
C57 C62 C63 112.7(2)
C64 C62 C63 110.0(2)
C61 C65 C67 110.6(2)
C61 C65 C66 112.1(2)
C67 C65 C66 108.7(2)
C69 C68 C73 121.5(2)
C69 C68 N8 122.3(2)
C73 C68 N8 116.1(2)
C70 C69 C68 118.2(2)
C70 C69 C74 119.1(2)
C68 C69 C74 122.7(2)
C71 C70 C69 121.5(2)
C70 C71 C72 119.7(2)
C71 C72 C73 121.3(2)
C72 C73 C68 117.8(2)
C72 C73 C77 121.0(2)
C68 C73 C77 121.2(2)
C69 C74 C75 110.0(2)
C69 C74 C76 112.0(2)
C75 C74 C76 110.2(2)
C79 C77 C73 111.2(3)
C79 C77 C78 109.7(2)
C73 C77 C78 112.7(2)
N10 C80 C87 121.2(2)
N10 C80 C81 116.0(2)
C87 C80 C81 122.5(2)
C86 C81 C82 117.6(2)
C86 C81 C80 123.0(2)
C82 C81 C80 119.3(2)
C83 C82 C81 120.9(2)
C84 C83 C82 120.9(2)
C83 C84 C85 119.1(2)
C86 C85 C84 120.2(2)
C85 C86 C81 121.2(2)
C92 C87 C88 117.3(2)
C92 C87 C80 121.5(2)
C88 C87 C80 121.2(2)
C89 C88 C87 120.5(2)
C90 C89 C88 121.4(3)
C89 C90 C91 119.1(2)
C90 C91 C92 120.6(2)
C91 C92 C87 121.1(2)
N2 Fe1 N5 151.17(8)
N2 Fe1 N4 111.86(9)
N5 Fe1 N4 39.41(9)
N2 Fe1 N3 78.49(8)
N5 Fe1 N3 105.65(8)
N4 Fe1 N3 108.70(8)
N2 Fe1 N1 77.93(8)
N5 Fe1 N1 110.59(8)
N4 Fe1 N1 109.92(8)
N3 Fe1 N1 140.00(8)
N7 Fe2 N9 112.74(8)
N7 Fe2 N10 151.61(8)
N9 Fe2 N10 39.06(8)
N7 Fe2 N6 78.52(8)
N9 Fe2 N6 106.67(8)
N10 Fe2 N6 103.84(8)
N7 Fe2 N8 77.72(8)
N9 Fe2 N8 111.19(8)
N10 Fe2 N8 111.90(8)
N6 Fe2 N8 140.74(8)
C2 N1 C10 119.56(19)
C2 N1 Fe1 113.66(15)
C10 N1 Fe1 125.97(15)
C7 N2 C3 119.04(19)
C7 N2 Fe1 119.56(15)
C3 N2 Fe1 120.13(15)
C8 N3 C22 120.52(19)
C8 N3 Fe1 113.66(15)
C22 N3 Fe1 123.58(14)
N5 N4 Fe1 69.89(13)
N4 N5 C34 137.3(2)
N4 N5 Fe1 70.70(13)
C34 N5 Fe1 151.67(18)
C48 N6 C56 119.49(19)
C48 N6 Fe2 114.45(16)
C56 N6 Fe2 123.94(15)
C53 N7 C49 118.64(19)
C53 N7 Fe2 120.14(15)
C49 N7 Fe2 119.60(15)
C54 N8 C68 119.20(19)
C54 N8 Fe2 113.87(15)
C68 N8 Fe2 126.26(15)
N10 N9 Fe2 71.43(13)
N9 N10 C80 137.2(2)
N9 N10 Fe2 69.51(13)
C80 N10 Fe2 153.04(17)
C2S O1S C3S 108.7(3)

loop_
_geom_bond_atom_site_label_1
_geom_bond_atom_site_label_2
_geom_bond_distance
C1 C2 1.504(3)
C1S C2S 1.433(6)
C2 N1 1.315(3)
C2 C3 1.444(3)
C2S O1S 1.337(5)
C3 N2 1.377(3)
C3 C4 1.382(3)
C3S C4S 1.440(6)
C3S O1S 1.629(6)
C4 C5 1.402(3)
C5 C6 1.388(3)
C6 C7 1.390(3)
C7 N2 1.373(3)
C7 C8 1.437(3)
C8 N3 1.324(3)
C8 C9 1.504(3)
C10 C11 1.402(3)
C10 C15 1.406(3)
C10 N1 1.440(3)
C11 C12 1.404(3)
C11 C16 1.524(3)
C12 C13 1.382(4)
C13 C14 1.383(4)
C14 C15 1.409(3)
C15 C19 1.512(3)
C16 C17 1.522(4)
C16 C18 1.536(4)
C19 C21 1.537(4)
C19 C20 1.539(4)
C22 C23 1.403(3)
C22 C27 1.409(3)
C22 N3 1.438(3)
C23 C24 1.407(3)
C23 C28 1.525(3)
C24 C25 1.380(4)
C25 C26 1.385(4)
C26 C27 1.393(3)
C27 C31 1.525(3)
C28 C30 1.536(4)
C28 C29 1.538(4)
C31 C32 1.533(3)
C31 C33 1.533(4)
C34 N5 1.331(3)
C34 C35 1.456(3)
C34 C41 1.489(3)
C35 C40 1.413(4)
C35 C36 1.414(4)
C36 C37 1.405(4)
C37 C38 1.377(4)
C38 C39 1.381(5)
C39 C40 1.393(4)
C41 C42 1.391(4)
C41 C46 1.395(4)
C42 C43 1.379(4)
C43 C44 1.387(5)
C44 C45 1.382(5)
C45 C46 1.388(4)
C47 C48 1.498(3)
C48 N6 1.323(3)
C48 C49 1.437(3)
C49 N7 1.375(3)
C49 C50 1.396(3)
C50 C51 1.389(3)
C51 C52 1.401(3)
C52 C53 1.393(3)
C53 N7 1.375(3)
C53 C54 1.447(3)
C54 N8 1.314(3)
C54 C55 1.502(3)
C56 C57 1.405(3)
C56 C61 1.415(3)
C56 N6 1.440(3)
C57 C58 1.394(3)
C57 C62 1.519(4)
C58 C59 1.377(4)
C59 C60 1.379(4)
C60 C61 1.397(4)
C61 C65 1.516(4)
C62 C64 1.532(4)
C62 C63 1.535(4)
C65 C67 1.529(4)
C65 C66 1.538(4)
C68 C69 1.405(3)
C68 C73 1.408(3)
C68 N8 1.438(3)
C69 C70 1.392(3)
C69 C74 1.524(3)
C70 C71 1.382(4)
C71 C72 1.386(4)
C72 C73 1.402(3)
C73 C77 1.520(4)
C74 C75 1.531(4)
C74 C76 1.536(3)
C77 C79 1.515(5)
C77 C78 1.528(4)
C80 N10 1.329(3)
C80 C87 1.470(3)
C80 C81 1.481(3)
C81 C86 1.398(3)
C81 C82 1.403(3)
C82 C83 1.385(3)
C83 C84 1.378(4)
C84 C85 1.393(4)
C85 C86 1.389(4)
C87 C92 1.407(3)
C87 C88 1.414(3)
C88 C89 1.390(4)
C89 C90 1.375(4)
C90 C91 1.388(4)
C91 C92 1.391(4)
Fe1 N2 1.8824(19)
Fe1 N5 1.894(2)
Fe1 N4 1.903(2)
Fe1 N3 2.0630(19)
Fe1 N1 2.0722(19)
Fe2 N7 1.8885(19)
Fe2 N9 1.889(2)
Fe2 N10 1.912(2)
Fe2 N6 2.0561(19)
Fe2 N8 2.0719(19)
N4 N5 1.280(3)
N9 N10 1.271(3)

loop_
_geom_torsion_atom_site_label_1
_geom_torsion_atom_site_label_2
_geom_torsion_atom_site_label_3
_geom_torsion_atom_site_label_4
_geom_torsion
N1 C2 C3 N2 -8.9(3)
C1 C2 C3 N2 173.5(2)
N1 C2 C3 C4 164.4(2)
C1 C2 C3 C4 -13.2(4)
N2 C3 C4 C5 4.3(3)
C2 C3 C4 C5 -168.4(2)
C3 C4 C5 C6 3.5(4)
C4 C5 C6 C7 -3.9(3)
C5 C6 C7 N2 -3.4(3)
C5 C6 C7 C8 171.1(2)
N2 C7 C8 N3 8.9(3)
C6 C7 C8 N3 -166.0(2)
N2 C7 C8 C9 -173.0(2)
C6 C7 C8 C9 12.1(4)
C15 C10 C11 C12 -1.4(3)
N1 C10 C11 C12 176.7(2)
C15 C10 C11 C16 176.6(2)
N1 C10 C11 C16 -5.3(3)
C10 C11 C12 C13 0.4(4)
C16 C11 C12 C13 -177.7(2)
C11 C12 C13 C14 0.4(4)
C12 C13 C14 C15 -0.3(4)
C11 C10 C15 C14 1.6(3)
N1 C10 C15 C14 -176.5(2)
C11 C10 C15 C19 -178.7(2)
N1 C10 C15 C19 3.2(3)
C13 C14 C15 C10 -0.7(4)
C13 C14 C15 C19 179.6(2)
C10 C11 C16 C17 129.6(2)
C12 C11 C16 C17 -52.4(3)
C10 C11 C16 C18 -106.7(3)
C12 C11 C16 C18 71.3(3)
C10 C15 C19 C21 -116.6(2)
C14 C15 C19 C21 63.1(3)
C10 C15 C19 C20 121.0(2)
C14 C15 C19 C20 -59.2(3)
C27 C22 C23 C24 -1.4(3)
N3 C22 C23 C24 175.5(2)
C27 C22 C23 C28 178.1(2)
N3 C22 C23 C28 -5.0(3)
C22 C23 C24 C25 -0.1(4)
C28 C23 C24 C25 -179.6(2)
C23 C24 C25 C26 1.2(4)
C24 C25 C26 C27 -0.9(4)
C25 C26 C27 C22 -0.6(4)
C25 C26 C27 C31 176.3(2)
C23 C22 C27 C26 1.7(3)
N3 C22 C27 C26 -175.2(2)
C23 C22 C27 C31 -175.2(2)
N3 C22 C27 C31 7.9(3)
C22 C23 C28 C30 -115.9(3)
C24 C23 C28 C30 63.6(3)
C22 C23 C28 C29 122.8(3)
C24 C23 C28 C29 -57.7(3)
C26 C27 C31 C32 29.6(3)
C22 C27 C31 C32 -153.6(2)
C26 C27 C31 C33 -92.6(3)
C22 C27 C31 C33 84.2(3)
N5 C34 C35 C40 -170.8(2)
C41 C34 C35 C40 11.5(3)
N5 C34 C35 C36 8.8(3)
C41 C34 C35 C36 -168.9(2)
C40 C35 C36 C37 -1.2(3)
C34 C35 C36 C37 179.2(2)
C35 C36 C37 C38 1.2(4)
C36 C37 C38 C39 0.6(4)
C37 C38 C39 C40 -2.3(4)
C38 C39 C40 C35 2.3(4)
C36 C35 C40 C39 -0.5(4)
C34 C35 C40 C39 179.1(2)
N5 C34 C41 C42 110.6(3)
C35 C34 C41 C42 -71.6(3)
N5 C34 C41 C46 -68.0(3)
C35 C34 C41 C46 109.8(3)
C46 C41 C42 C43 -0.1(4)
C34 C41 C42 C43 -178.6(3)
C41 C42 C43 C44 -0.9(5)
C42 C43 C44 C45 1.6(5)
C43 C44 C45 C46 -1.4(5)
C44 C45 C46 C41 0.5(5)
C42 C41 C46 C45 0.2(4)
C34 C41 C46 C45 178.8(3)
N6 C48 C49 N7 -7.8(3)
C47 C48 C49 N7 175.7(2)
N6 C48 C49 C50 168.5(2)
C47 C48 C49 C50 -8.0(4)
N7 C49 C50 C51 3.3(4)
C48 C49 C50 C51 -172.7(2)
C49 C50 C51 C52 4.3(4)
C50 C51 C52 C53 -3.0(4)
C51 C52 C53 N7 -5.9(3)
C51 C52 C53 C54 167.3(2)
N7 C53 C54 N8 9.4(3)
C52 C53 C54 N8 -164.3(2)
N7 C53 C54 C55 -173.7(2)
C52 C53 C54 C55 12.6(4)
C61 C56 C57 C58 1.3(3)
N6 C56 C57 C58 178.2(2)
C61 C56 C57 C62 178.5(2)
N6 C56 C57 C62 -4.5(3)
C56 C57 C58 C59 -1.2(4)
C62 C57 C58 C59 -178.6(2)
C57 C58 C59 C60 0.6(4)
C58 C59 C60 C61 0.0(4)
C59 C60 C61 C56 0.0(4)
C59 C60 C61 C65 -178.9(2)
C57 C56 C61 C60 -0.7(3)
N6 C56 C61 C60 -177.5(2)
C57 C56 C61 C65 178.1(2)
N6 C56 C61 C65 1.3(3)
C58 C57 C62 C64 79.6(3)
C56 C57 C62 C64 -97.6(3)
C58 C57 C62 C63 -43.7(3)
C56 C57 C62 C63 139.0(2)
C60 C61 C65 C67 54.9(3)
C56 C61 C65 C67 -123.9(3)
C60 C61 C65 C66 -66.5(3)
C56 C61 C65 C66 114.7(3)
C73 C68 C69 C70 0.5(4)
N8 C68 C69 C70 176.8(2)
C73 C68 C69 C74 -177.3(2)
N8 C68 C69 C74 -1.1(4)
C68 C69 C70 C71 -0.3(4)
C74 C69 C70 C71 177.6(2)
C69 C70 C71 C72 0.2(4)
C70 C71 C72 C73 -0.3(4)
C71 C72 C73 C68 0.5(4)
C71 C72 C73 C77 179.3(2)
C69 C68 C73 C72 -0.6(4)
N8 C68 C73 C72 -177.1(2)
C69 C68 C73 C77 -179.4(2)
N8 C68 C73 C77 4.1(3)
C70 C69 C74 C75 -64.5(3)
C68 C69 C74 C75 113.4(3)
C70 C69 C74 C76 58.5(3)
C68 C69 C74 C76 -123.7(2)
C72 C73 C77 C79 -87.5(3)
C68 C73 C77 C79 91.3(3)
C72 C73 C77 C78 36.3(3)
C68 C73 C77 C78 -145.0(3)
N10 C80 C81 C86 -127.8(3)
C87 C80 C81 C86 58.7(3)
N10 C80 C81 C82 55.1(3)
C87 C80 C81 C82 -118.4(3)
C86 C81 C82 C83 -0.7(4)
C80 C81 C82 C83 176.5(2)
C81 C82 C83 C84 -2.2(4)
C82 C83 C84 C85 3.5(4)
C83 C84 C85 C86 -1.8(4)
C84 C85 C86 C81 -1.1(4)
C82 C81 C86 C85 2.3(4)
C80 C81 C86 C85 -174.8(2)
N10 C80 C87 C92 172.7(2)
C81 C80 C87 C92 -14.2(3)
N10 C80 C87 C88 -7.8(3)
C81 C80 C87 C88 165.3(2)
C92 C87 C88 C89 0.5(3)
C80 C87 C88 C89 -179.1(2)
C87 C88 C89 C90 -1.4(4)
C88 C89 C90 C91 0.5(4)
C89 C90 C91 C92 1.2(4)
C90 C91 C92 C87 -2.0(4)
C88 C87 C92 C91 1.2(3)
C80 C87 C92 C91 -179.3(2)
C3 C2 N1 C10 -172.48(19)
C1 C2 N1 C10 5.1(3)
C3 C2 N1 Fe1 17.2(2)
C1 C2 N1 Fe1 -165.22(18)
C11 C10 N1 C2 98.9(3)
C15 C10 N1 C2 -83.0(3)
C11 C10 N1 Fe1 -92.1(2)
C15 C10 N1 Fe1 86.0(2)
N2 Fe1 N1 C2 -15.48(16)
N5 Fe1 N1 C2 135.76(16)
N4 Fe1 N1 C2 93.64(17)
N3 Fe1 N1 C2 -70.6(2)
N2 Fe1 N1 C10 174.98(19)
N5 Fe1 N1 C10 -33.8(2)
N4 Fe1 N1 C10 -75.90(19)
N3 Fe1 N1 C10 119.87(18)
C6 C7 N2 C3 11.2(3)
C8 C7 N2 C3 -164.1(2)
C6 C7 N2 Fe1 178.32(17)
C8 C7 N2 Fe1 3.0(3)
C4 C3 N2 C7 -11.7(3)
C2 C3 N2 C7 162.1(2)
C4 C3 N2 Fe1 -178.72(17)
C2 C3 N2 Fe1 -4.9(3)
N5 Fe1 N2 C7 92.9(2)
N4 Fe1 N2 C7 96.99(18)
N3 Fe1 N2 C7 -8.72(17)
N1 Fe1 N2 C7 -156.17(18)
N5 Fe1 N2 C3 -100.1(2)
N4 Fe1 N2 C3 -96.03(18)
N3 Fe1 N2 C3 158.26(18)
N1 Fe1 N2 C3 10.81(16)
C7 C8 N3 C22 -179.2(2)
C9 C8 N3 C22 2.8(4)
C7 C8 N3 Fe1 -15.6(2)
C9 C8 N3 Fe1 166.4(2)
C23 C22 N3 C8 75.7(3)
C27 C22 N3 C8 -107.3(2)
C23 C22 N3 Fe1 -86.2(2)
C27 C22 N3 Fe1 90.8(2)
N2 Fe1 N3 C8 13.50(16)
N5 Fe1 N3 C8 -137.12(16)
N4 Fe1 N3 C8 -95.91(17)
N1 Fe1 N3 C8 68.4(2)
N2 Fe1 N3 C22 176.50(19)
N5 Fe1 N3 C22 25.88(19)
N4 Fe1 N3 C22 67.10(19)
N1 Fe1 N3 C22 -128.56(17)
N2 Fe1 N4 N5 -176.88(12)
N3 Fe1 N4 N5 -92.11(13)
N1 Fe1 N4 N5 98.52(13)
Fe1 N4 N5 C34 174.5(3)
C35 C34 N5 N4 2.3(4)
C41 C34 N5 N4 -179.9(3)
C35 C34 N5 Fe1 171.2(3)
C41 C34 N5 Fe1 -11.0(5)
N2 Fe1 N5 N4 6.0(2)
N3 Fe1 N5 N4 100.56(13)
N1 Fe1 N5 N4 -96.67(14)
N2 Fe1 N5 C34 -166.0(3)
N4 Fe1 N5 C34 -172.1(4)
N3 Fe1 N5 C34 -71.5(4)
N1 Fe1 N5 C34 91.3(4)
C49 C48 N6 C56 176.6(2)
C47 C48 N6 C56 -7.1(4)
C49 C48 N6 Fe2 12.5(3)
C47 C48 N6 Fe2 -171.2(2)
C57 C56 N6 C48 107.8(3)
C61 C56 N6 C48 -75.2(3)
C57 C56 N6 Fe2 -89.7(2)
C61 C56 N6 Fe2 87.3(2)
N7 Fe2 N6 C48 -10.24(17)
N9 Fe2 N6 C48 100.31(18)
N10 Fe2 N6 C48 140.75(17)
N8 Fe2 N6 C48 -64.0(2)
N7 Fe2 N6 C56 -173.55(19)
N9 Fe2 N6 C56 -63.00(19)
N10 Fe2 N6 C56 -22.56(19)
N8 Fe2 N6 C56 132.72(17)
C52 C53 N7 C49 13.5(3)
C54 C53 N7 C49 -160.7(2)
C52 C53 N7 Fe2 178.90(17)
C54 C53 N7 Fe2 4.7(3)
C50 C49 N7 C53 -12.1(3)
C48 C49 N7 C53 164.5(2)
C50 C49 N7 Fe2 -177.64(17)
C48 C49 N7 Fe2 -1.1(3)
N9 Fe2 N7 C53 97.15(18)
N10 Fe2 N7 C53 102.7(2)
N6 Fe2 N7 C53 -159.42(18)
N8 Fe2 N7 C53 -10.90(16)
N9 Fe2 N7 C49 -97.55(18)
N10 Fe2 N7 C49 -92.0(2)
N6 Fe2 N7 C49 5.89(17)
N8 Fe2 N7 C49 154.40(18)
C53 C54 N8 C68 170.9(2)
C55 C54 N8 C68 -5.9(3)
C53 C54 N8 Fe2 -17.9(3)
C55 C54 N8 Fe2 165.29(18)
C69 C68 N8 C54 82.8(3)
C73 C68 N8 C54 -100.7(3)
C69 C68 N8 Fe2 -87.2(3)
C73 C68 N8 Fe2 89.3(2)
N7 Fe2 N8 C54 15.91(16)
N9 Fe2 N8 C54 -93.96(17)
N10 Fe2 N8 C54 -136.08(16)
N6 Fe2 N8 C54 69.9(2)
N7 Fe2 N8 C68 -173.6(2)
N9 Fe2 N8 C68 76.54(19)
N10 Fe2 N8 C68 34.4(2)
N6 Fe2 N8 C68 -119.62(19)
N7 Fe2 N9 N10 175.83(12)
N6 Fe2 N9 N10 91.56(13)
N8 Fe2 N9 N10 -99.04(13)
Fe2 N9 N10 C80 -175.6(3)
C87 C80 N10 N9 -3.1(4)
C81 C80 N10 N9 -176.7(2)
C87 C80 N10 Fe2 -173.9(3)
C81 C80 N10 Fe2 12.5(5)
N7 Fe2 N10 N9 -8.1(2)
N6 Fe2 N10 N9 -99.52(13)
N8 Fe2 N10 N9 97.06(14)
N7 Fe2 N10 C80 165.2(3)
N9 Fe2 N10 C80 173.3(4)
N6 Fe2 N10 C80 73.8(4)
N8 Fe2 N10 C80 -89.6(4)
C1S C2S O1S C3S 175.4(3)
C4S C3S O1S C2S -177.0(4)
